data_2100082
loop_
_publ_author_name
'Richard E. Marsh'

_publ_section_title
;
 Space group <i>P</i>1: an update
;
_journal_issue 3
_journal_name_full 'Acta Crystallographica Section B'
_journal_page_first 359
_journal_page_last 359
_journal_paper_doi 10.1107/S0108768105009651
_journal_volume 61
_journal_year 2005
_chemical_formula_moiety 'C30 H26 N12 F18 B2 Cu'
_chemical_formula_sum 'C30 H26 B2 Cu F18 N12'
_space_group_crystal_system triclinic
_space_group_IT_number 2
_space_group_name_Hall '-P 1'
_space_group_name_H-M_alt 'P -1'
_audit_creation_method CRYM
_cell_angle_alpha 113.56
_cell_angle_beta 99.74
_cell_angle_gamma 111.22
_cell_formula_units_Z 1
_cell_length_a 10.2686
_cell_length_b 10.8280
_cell_length_c 11.4112
_cell_volume 1008.393
_cod_data_source_file bk0148.cif
_cod_data_source_block SUYYEQ
_cod_depositor_comments
;
 Updating space group information and adding the symmetry operation list.

 Antanas Vaitkus,
 2018-06-14

  Added moiety chemical formula and Z value from Marsh (2005) paper.
  The summary chemical formula is calculated from moiety formula using
  AdHocParser
  (svn://www.crystallography.net/cod-tools/trunk/Formulae/AdHocParser.yp,
  revision 1441.)

  Andrius Merkys
  2013-11-11
;
_cod_original_sg_symbol_H-M P-1
_cod_original_formula_sum 'not given'
_cod_database_code 2100082

loop_
_space_group_symop_id
_space_group_symop_operation_xyz
1 x,y,z
2 -x,-y,-z

loop_
_atom_site_label
_atom_site_fract_x
_atom_site_fract_y
_atom_site_fract_z
_atom_site_type_symbol
Cu1 0.50000 0.00000 0.50000 Cu
N1 0.27275 -0.14995 0.37310 N
N2 0.52675 0.09755 0.34360 N
N3 0.43825 0.16355 0.60545 N
N7 0.20515 -0.08750 0.31630 N
N8 0.41140 0.12855 0.31245 N
N9 0.33855 0.17900 0.52285 N
C1 0.06515 -0.19740 0.22040 C
C2 0.04125 -0.33250 0.21715 C
C3 0.17100 -0.29895 0.31225 C
C4 0.18410 -0.41565 0.34695 C
C5 -0.03455 -0.16675 0.13610 C
C6 0.42635 0.18700 0.22570 C
C7 0.55520 0.19230 0.20035 C
C8 0.61160 0.13625 0.27475 C
C9 0.74585 0.11145 0.27250 C
C10 0.31800 0.23305 0.17460 C
C11 0.30505 0.28795 0.60065 C
C12 0.38450 0.34370 0.73555 C
C13 0.46595 0.26550 0.73490 C
C14 0.57715 0.30585 0.86405 C
C15 0.20125 0.33335 0.54080 C
B1 0.28110 0.08570 0.36390 B
F1 0.32375 -0.39070 0.39730 F
F2 0.10830 -0.55505 0.23530 F
F3 0.12305 -0.42475 0.43980 F
F4 0.71360 -0.01325 0.15695 F
F5 0.85690 0.22500 0.27695 F
F6 0.80010 0.09070 0.37330 F
F7 0.62710 0.20700 0.85850 F
F8 0.52105 0.32840 0.96385 F
F9 0.70065 0.43995 0.91305 F
H1 -0.04445 -0.42715 0.16235 H
H2 0.01395 -0.06040 0.16280 H
H3 -0.12765 -0.19250 0.15065 H
H4 -0.05355 -0.22780 0.04085 H
H5 0.59500 0.22605 0.14565 H
H6 0.23885 0.21350 0.20910 H
H7 0.27660 0.17675 0.07755 H
H8 0.36950 0.33870 0.20490 H
H9 0.38400 0.41875 0.81210 H
H10 0.16190 0.27235 0.44240 H
H11 0.25545 0.43940 0.56800 H
H12 0.12015 0.31750 0.57385 H
H25 0.19025 0.10890 0.31950 H
